data_1533798
loop_
_publ_author_name
'Hoch, C.'
'Wendorff, M.'
'Roehr, C.'

_publ_section_title
;
 Synthesis and crystal structure of the tetrelides A12 M17 (A = Na, K, Rb,
 Cs; M = Si, Ge, Sn) and A4 B9 (A = K, Rb)
;
_journal_name_full 'Journal of Alloys Compd.'
_journal_page_first 206
_journal_page_last 221
_journal_volume 361
_journal_year 2003
_chemical_formula_sum 'K4 Pb9'
_space_group_IT_number 11
_symmetry_space_group_name_Hall '-P 2yb'
_symmetry_space_group_name_H-M 'P 1 21/m 1'
_cell_angle_alpha 90
_cell_angle_beta 103.19
_cell_angle_gamma 90
_cell_formula_units_Z 4
_cell_length_a 9.601
_cell_length_b 13.19
_cell_length_c 15.823
_cell_volume 1950.918
_citation_journal_id_ASTM JALCEU
_cod_data_source_file Hoch_JALCEU_2003_110.cif
_cod_data_source_block K4Pb9
_cod_database_code 1533798

loop_
_symmetry_equiv_pos_as_xyz
x,y,z
-x,y+1/2,-z
-x,-y,-z
x,-y-1/2,z

loop_
_atom_site_label
_atom_site_type_symbol
_atom_site_fract_x
_atom_site_fract_y
_atom_site_fract_z
_atom_site_occupancy
_atom_site_U_iso_or_equiv
Pb3 Pb 0.0039 0.2307 0.73895 0.5 0.0
Pb4 Pb 0.1928 0.06201 0.87791 1 0.0
Pb6 Pb 0.1104 0.13183 0.0509 1 0.0
Pb1 Pb 0.3292 0.25 0.80837 1 0.0
K3 K 0.4474 0.5024 0.1296 1 0.0
Pb12 Pb 0.0612 0.7289 0.57222 0.5 0.0
K2 K 0.762 0.25 0.0676 1 0.0
Pb11 Pb 0.2523 0.63147 0.47104 1 0.0
Pb10 Pb 0.7342 0.13329 0.28204 1 0.0
K4 K 0.3839 0.7302 0.2946 0.5 0.0
Pb5 Pb 0.1151 0.63109 0.12135 1 0.0
Pb8 Pb 0.4328 0.25 0.25432 1 0.0
K1 K 0.1183 0.0745 0.2863 1 0.0
Pb9 Pb 0.4344 0.25 0.47136 1 0.0
K5 K 0.1761 0.0972 0.5923 1 0.0
Pb2 Pb 0.3693 0.25 0.00654 1 0.0
Pb7 Pb 0.5015 0.05777 0.37793 1 0.0
